data_7126376
loop_
_publ_author_name
'Jacob, Samuel I.'
'Douair, Iskander'
'Wu, Guang'
'Maron, Laurent'
'M\'enard, Gabriel'

_publ_section_title
;
 A tetranuclear nickel cluster isolated in multiple high-valent states.
;
_journal_issue 59
_journal_name_full 'Chemical communications (Cambridge, England)'
_journal_page_first 8182
_journal_page_last 8185
_journal_paper_doi 10.1039/d0cc01699c
_journal_volume 56
_journal_year 2020
_chemical_formula_moiety '0.5(C82 H60 N8 Ni4 O6)'
_chemical_formula_sum 'C41 H30 N4 Ni2 O3'
_chemical_formula_weight 744.11
_space_group_crystal_system triclinic
_space_group_IT_number 2
_space_group_name_Hall '-P 1'
_space_group_name_H-M_alt 'P -1'
_symmetry_Int_Tables_number 2
_atom_sites_solution_primary iterative
_audit_creation_date 2019-12-12
_audit_creation_method
;
Olex2 1.2
(compiled 2018.04.03 svn.r3497 for OlexSys, GUI svn.r5486)
;
_audit_update_record
;
2020-01-15 deposited with the CCDC.	2020-04-07 downloaded from the CCDC.
;
_cell_angle_alpha 107.838(9)
_cell_angle_beta 105.170(9)
_cell_angle_gamma 95.623(9)
_cell_formula_units_Z 4
_cell_length_a 13.084(6)
_cell_length_b 15.980(8)
_cell_length_c 22.737(11)
_cell_measurement_reflns_used 1285
_cell_measurement_temperature 100(2)
_cell_measurement_theta_max 21.55
_cell_measurement_theta_min 2.33
_cell_volume 4285(4)
_computing_cell_refinement 'SAINT v8.34A (Bruker, 2013)'
_computing_data_reduction 'SAINT v8.34A (Bruker, 2013)'
_computing_molecular_graphics 'Olex2 (Dolomanov et al., 2009)'
_computing_publication_material 'Olex2 (Dolomanov et al., 2009)'
_computing_structure_refinement 'olex2.refine (Bourhis et al., 2015)'
_computing_structure_solution 'olex2.solve (Bourhis et al., 2015)'
_diffrn_ambient_temperature 99.96
_diffrn_measured_fraction_theta_full 0.9603
_diffrn_measured_fraction_theta_max 0.9603
_diffrn_measurement_device_type 'Bruker APEX-II CCD'
_diffrn_measurement_method '\f and \w scans'
_diffrn_radiation_type 'Mo K\a'
_diffrn_radiation_wavelength 0.71073
_diffrn_reflns_av_R_equivalents 0.1066
_diffrn_reflns_av_unetI/netI 0.2592
_diffrn_reflns_limit_h_max 15
_diffrn_reflns_limit_h_min -15
_diffrn_reflns_limit_k_max 17
_diffrn_reflns_limit_k_min -18
_diffrn_reflns_limit_l_max 21
_diffrn_reflns_limit_l_min -27
_diffrn_reflns_number 21757
_diffrn_reflns_theta_full 24.7130
_diffrn_reflns_theta_max 24.71
_diffrn_reflns_theta_min 0.99
_diffrn_standards_number 0
_exptl_absorpt_coefficient_mu 0.915
_exptl_absorpt_correction_T_max 0.7451
_exptl_absorpt_correction_T_min 0.5244
_exptl_absorpt_correction_type multi-scan
_exptl_absorpt_process_details
;
SADABS-2014/5 (Bruker,2014/5) was used for absorption correction.
wR2(int) was 0.0743 before and 0.0484 after correction.
The Ratio of minimum to maximum transmission is 0.7038.
The \l/2 correction factor is 0.00150.
;
_exptl_crystal_colour red
_exptl_crystal_colour_primary red
_exptl_crystal_density_diffrn 1.1534
_exptl_crystal_description needle
_exptl_crystal_F_000 1539.3632
_exptl_crystal_size_max 0.3
_exptl_crystal_size_mid 0.05
_exptl_crystal_size_min 0.05
_refine_diff_density_max 1.2422
_refine_diff_density_min -1.6401
_refine_diff_density_rms 0.2619
_refine_ls_d_res_high 0.8500
_refine_ls_d_res_low 20.5926
_refine_ls_goodness_of_fit_ref 0.9182
_refine_ls_hydrogen_treatment mixed
_refine_ls_matrix_type full
_refine_ls_number_constraints 109
_refine_ls_number_parameters 887
_refine_ls_number_reflns 14042
_refine_ls_number_restraints 18
_refine_ls_restrained_S_all 0.9175
_refine_ls_R_factor_all 0.1716
_refine_ls_R_factor_gt 0.0750
_refine_ls_shift/su_max 0.0066
_refine_ls_shift/su_mean 0.0001
_refine_ls_structure_factor_coef Fsqd
_refine_ls_weighting_details 'w=1/[\s^2^(Fo^2^)+(0.0838P)^2^] where P=(Fo^2^+2Fc^2^)/3'
_refine_ls_weighting_scheme calc
_refine_ls_wR_factor_gt 0.1598
_refine_ls_wR_factor_ref 0.2089
_reflns_Friedel_coverage 0.0
_reflns_limit_h_max 14
_reflns_limit_h_min -15
_reflns_limit_k_max 17
_reflns_limit_k_min -18
_reflns_limit_l_max 26
_reflns_limit_l_min 0
_reflns_number_gt 5998
_reflns_number_total 14042
_reflns_threshold_expression I>=2u(I)
_cod_data_source_file d0cc01699c2.cif
_cod_data_source_block 149_Ni_2_0m_a
_cod_depositor_comments 'Adding full bibliography for 7126375--7126378.cif.'
_cod_database_code 7126376
_olex2_refinement_description
;
1. Fixed Uiso
 At 1.2 times of:
  All C(H) groups
 At 1.5 times of:
  All C(H,H,H) groups
2. Restrained distances
 N00H-H00H
 1 with sigma of 0.01
 N00H-H00H \\sim N00D-H00D \\sim N00G-H00G \\sim N2-H2
 with sigma of 0.01
 H00H-Ni4 \\sim H00H-Ni2 \\sim H00D-Ni3 \\sim H00D-Ni01 \\sim H00G-Ni01 \\sim
H00G-Ni4
 with sigma of 0.01
 H00H-Ni4 \\sim H2-Ni2 \\sim H2-Ni3
 with sigma of 0.01
 H00H-C017 \\sim H00D-C00V \\sim H00G-C015 \\sim H2-C01P
 with sigma of 0.01
3. Uiso/Uaniso restraints and constraints
Uanis(C00P) = Uanis(C00T)
Uanis(N00E) = Uanis(N00I)
Uanis(C01A) = Uanis(C01G)
Uanis(C00K) = Uanis(C016)
Uanis(C010) = Uanis(C01X)
4. Others
 Fixed Uiso: H00H(0.1) H00D(0.1) H00G(0.1) H2(0.1)
5.a Aromatic/amide H refined with riding coordinates:
 C00L(H00L), C00N(H00N), C00P(H00P), C00S(H00S), C00T(H00T), C00W(H00W),
 C010(H010), C014(H014), C019(H019), C01B(H01B), C01C(H01C), C01H(H01H),
 C01I(H01I), C01J(H01J), C01K(H01K), C01L(H01L), C01M(H01M), C01N(H01N),
 C01R(H01R), C01S(H01S), C01T(H01T), C01U(H01U), C01V(H01V), C01W(H01W),
 C01X(H01X), C01Y(H01Y), C01Z(H01Z), C022(H022), C024(H024), C025(H025),
 C02B(H02B), C02C(H02C), C02D(H02D), C02E(H02E), C02G(H02G), C02H(H02H),
 C02I(H02I), C02K(H02K), C02L(H02L), C02M(H02M), C02N(H02N), C02R(H02R),
 C02S(H02S), C02V(H02w)
5.b Idealised Me refined as rotating group:
 C02P(H02a,H02f,H02j), C02T(H02o,H02p,H02q), C02U(H02t,H02u,H02v), C02X(H02x,
 H02y,H)
;
_olex2_submission_special_instructions 'No special instructions were received'

loop_
_space_group_symop_id
_space_group_symop_operation_xyz
1 x,y,z
2 -x,-y,-z

loop_
_atom_site_label
_atom_site_type_symbol
_atom_site_fract_x
_atom_site_fract_y
_atom_site_fract_z
_atom_site_U_iso_or_equiv
_atom_site_adp_type
_atom_site_occupancy
_atom_site_refinement_flags_posn
Ni01 Ni 0.28550(9) 0.66643(8) 0.54324(6) 0.0222(3) Uani 1.000000 D
Ni4 Ni 0.37261(9) 0.85523(7) 0.52133(6) 0.0231(3) Uani 1.000000 D
Ni2 Ni 0.23857(10) 0.82633(8) 0.62243(6) 0.0245(3) Uani 1.000000 D
Ni3 Ni 0.14424(9) 0.78263(7) 0.46375(6) 0.0226(3) Uani 1.000000 D
O005 O 0.1770(4) 0.5873(4) 0.5478(3) 0.0226(15) Uani 1.000000 .
O006 O 0.4118(5) 0.8106(4) 0.4462(3) 0.0246(15) Uani 1.000000 .
O007 O 0.1011(5) 0.8886(4) 0.4608(3) 0.0233(15) Uani 1.000000 .
O008 O 0.3494(5) 0.8410(4) 0.6967(3) 0.0260(15) Uani 1.000000 .
O009 O 0.2652(5) 0.5568(4) 0.8214(3) 0.0340(17) Uani 1.000000 .
N2 N 0.1263(5) 0.8192(4) 0.5497(3) 0.0169(17) Uani 1.000000 D
N1 N 0.1576(6) 0.7455(4) 0.3801(3) 0.0225(18) Uani 1.000000 .
O00C O 0.2210(5) 0.9914(4) 0.2442(3) 0.0352(17) Uani 1.000000 .
N00D N 0.1751(5) 0.6703(4) 0.4683(3) 0.0191(17) Uani 1.000000 D
N00E N 0.3915(5) 0.6629(5) 0.6154(3) 0.0203(13) Uani 1.000000 .
N00F N 0.3509(5) 0.9645(5) 0.5097(4) 0.0218(18) Uani 1.000000 .
N00G N 0.3944(6) 0.7412(5) 0.5307(3) 0.0239(19) Uani 1.000000 D
N00H N 0.3435(5) 0.9003(4) 0.6020(3) 0.0207(18) Uani 1.000000 D
N00I N 0.1372(5) 0.7568(5) 0.6421(3) 0.0203(13) Uani 1.000000 .
C00J C 0.2564(7) 0.7539(6) 0.7427(4) 0.022(2) Uani 1.000000 .
C00K C 0.0335(7) 0.7318(5) 0.5964(4) 0.0210(15) Uani 1.000000 .
C00L C 0.2732(7) 0.5203(6) 0.6907(4) 0.027(2) Uani 1.000000 .
H00L H 0.3369(7) 0.5297(6) 0.7255(4) 0.033(3) Uiso 1.000000 R
C00M C 0.1811(7) 0.4667(6) 0.6875(4) 0.023(2) Uani 1.000000 .
C00N C 0.5904(7) 0.7195(6) 0.6763(4) 0.025(2) Uani 1.000000 .
H00N H 0.5884(7) 0.6958(6) 0.7096(4) 0.030(3) Uiso 1.000000 R
C00O C 0.2768(7) 0.5614(6) 0.6447(4) 0.021(2) Uani 1.000000 .
C00P C 0.3695(7) 0.9592(6) 0.3491(4) 0.0222(15) Uani 1.000000 .
H00P H 0.3515(7) 1.0162(6) 0.3525(4) 0.0266(19) Uiso 1.000000 R
C00Q C 0.3856(7) 0.9086(6) 0.2925(5) 0.028(2) Uani 1.000000 .
C00R C 0.3216(8) 1.0222(6) 0.5617(5) 0.026(2) Uani 1.000000 .
C00S C -0.0592(7) 0.6785(6) 0.5960(4) 0.025(2) Uani 1.000000 .
H00S H -0.0555(7) 0.6524(6) 0.6287(4) 0.030(3) Uiso 1.000000 R
C00T C 0.1008(7) 0.9150(5) 0.3057(4) 0.0222(15) Uani 1.000000 .
H00T H 0.1125(7) 0.8835(5) 0.2659(4) 0.0266(19) Uiso 1.000000 R
C00U C 0.1103(7) 0.8753(6) 0.3533(5) 0.024(2) Uani 1.000000 .
C00V C 0.1880(7) 0.6177(6) 0.4071(4) 0.021(2) Uani 1.000000 D
C00W C 0.2646(8) 0.7195(5) 0.7932(4) 0.026(2) Uani 1.000000 .
H00W H 0.2017(8) 0.6840(5) 0.7929(4) 0.032(3) Uiso 1.000000 R
C00X C 0.1812(7) 0.6581(6) 0.3600(4) 0.020(2) Uani 1.000000 .
C00Y C 0.3494(7) 0.8079(6) 0.7417(5) 0.027(2) Uani 1.000000 .
C00Z C 0.3785(7) 0.9298(6) 0.4022(4) 0.022(2) Uani 1.000000 .
C010 C 0.1407(7) 0.7895(6) 0.3397(5) 0.0228(15) Uani 1.000000 .
H010 H 0.1492(7) 0.7625(6) 0.2982(5) 0.0274(19) Uiso 1.000000 R
C011 C 0.0661(7) 1.0421(6) 0.2644(5) 0.026(2) Uani 1.000000 .
C012 C 0.2949(7) 0.9789(6) 0.2108(5) 0.028(2) Uani 1.000000 .
C013 C 0.0746(7) 1.0000(6) 0.3152(5) 0.028(2) Uani 1.000000 .
C014 C 0.6894(7) 0.7990(6) 0.6269(5) 0.028(2) Uani 1.000000 .
H014 H 0.7560(7) 0.8286(6) 0.6270(5) 0.034(3) Uiso 1.000000 R
C015 C 0.4972(7) 0.7500(5) 0.5794(4) 0.022(2) Uani 1.000000 D
C016 C 0.4964(7) 0.7115(6) 0.6267(4) 0.0210(15) Uani 1.000000 .
C017 C 0.3205(7) 0.9889(6) 0.6108(4) 0.022(2) Uani 1.000000 D
C018 C 0.1775(8) 0.4216(6) 0.7366(5) 0.030(2) Uani 1.000000 .
C019 C 0.6866(7) 0.7633(6) 0.6754(4) 0.026(2) Uani 1.000000 .
H019 H 0.7517(7) 0.7691(6) 0.7083(4) 0.032(3) Uiso 1.000000 R
C01A C 0.0946(7) 0.9197(6) 0.4133(5) 0.0257(16) Uani 1.000000 .
C01B C 0.0573(7) 1.0435(6) 0.3735(4) 0.031(2) Uani 1.000000 .
H01B H 0.0394(7) 1.1013(6) 0.3808(4) 0.037(3) Uiso 1.000000 R
C01C C 0.5950(7) 0.7914(6) 0.5785(5) 0.026(2) Uani 1.000000 .
H01C H 0.5972(7) 0.8144(6) 0.5449(5) 0.031(3) Uiso 1.000000 R
C01D C 0.3793(8) 0.9375(6) 0.2359(4) 0.025(2) Uani 1.000000 .
C01E C 0.2184(8) 0.4265(7) 0.8504(5) 0.032(2) Uani 1.000000 .
C01F C 0.3184(8) 0.6071(6) 0.8853(5) 0.032(2) Uani 1.000000 .
C01G C 0.4049(7) 0.8446(6) 0.4002(5) 0.0257(16) Uani 1.000000 .
C01H C -0.1577(7) 0.6642(6) 0.5468(5) 0.029(2) Uani 1.000000 .
H01H H -0.2202(7) 0.6280(6) 0.5463(5) 0.035(3) Uiso 1.000000 R
C01I C 0.1918(7) 0.6095(6) 0.3009(5) 0.029(2) Uani 1.000000 .
H01I H 0.1878(7) 0.6364(6) 0.2687(5) 0.035(3) Uiso 1.000000 R
C01J C 0.2974(7) 1.1081(6) 0.5657(5) 0.032(3) Uani 1.000000 .
H01J H 0.2987(7) 1.1315(6) 0.5321(5) 0.039(3) Uiso 1.000000 R
C01K C 0.4223(8) 0.7945(6) 0.3421(5) 0.035(3) Uani 1.000000 .
H01K H 0.4409(8) 0.7375(6) 0.3383(5) 0.042(3) Uiso 1.000000 R
C01L C 0.2027(7) 0.5291(6) 0.3937(4) 0.023(2) Uani 1.000000 .
H01L H 0.2064(7) 0.5019(6) 0.4257(4) 0.028(3) Uiso 1.000000 R
C01M C 0.4137(7) 0.8239(6) 0.2906(5) 0.031(2) Uani 1.000000 .
H01M H 0.4268(7) 0.7870(6) 0.2528(5) 0.037(3) Uiso 1.000000 R
C01N C -0.0725(7) 0.7526(6) 0.4972(5) 0.026(2) Uani 1.000000 .
H01N H -0.0761(7) 0.7768(6) 0.4635(5) 0.031(3) Uiso 1.000000 R
C01O C 0.1359(8) 1.0352(6) 0.2263(5) 0.032(2) Uani 1.000000 .
C01P C 0.0261(7) 0.7663(6) 0.5468(4) 0.024(2) Uani 1.000000 D
C01Q C 0.2858(7) 1.0035(6) 0.1550(5) 0.031(2) Uani 1.000000 .
C01R C 0.2944(7) 1.0380(6) 0.6651(5) 0.029(2) Uani 1.000000 .
H01R H 0.2936(7) 1.0145(6) 0.6987(5) 0.035(3) Uiso 1.000000 R
C01S C 0.0856(8) 0.4549(6) 0.6363(5) 0.032(2) Uani 1.000000 .
H01S H 0.0209(8) 0.4192(6) 0.6335(5) 0.038(3) Uiso 1.000000 R
C01T C -0.1639(8) 0.7023(6) 0.4995(5) 0.028(2) Uani 1.000000 .
H01T H -0.2315(8) 0.6942(6) 0.4679(5) 0.034(3) Uiso 1.000000 R
C01U C 0.1585(8) 0.7321(6) 0.6938(5) 0.030(3) Uani 1.000000 .
H01U H 0.1008(8) 0.6957(6) 0.6979(5) 0.036(3) Uiso 1.000000 R
C01V C 0.2116(8) 0.4815(6) 0.3347(4) 0.030(2) Uani 1.000000 .
H01V H 0.2202(8) 0.4209(6) 0.3252(4) 0.036(3) Uiso 1.000000 R
C01W C 0.0651(8) 1.0060(6) 0.4215(4) 0.029(2) Uani 1.000000 .
H01W H 0.0508(8) 1.0376(6) 0.4604(4) 0.035(3) Uiso 1.000000 R
C01X C 0.3554(7) 0.9833(6) 0.4578(4) 0.0228(15) Uani 1.000000 .
H01X H 0.3412(7) 1.0404(6) 0.4576(4) 0.0274(19) Uiso 1.000000 R
C01Y C 0.3737(7) 0.6170(6) 0.6524(5) 0.027(2) Uani 1.000000 .
H01Y H 0.4334(7) 0.6220(6) 0.6885(5) 0.032(3) Uiso 1.000000 R
C01Z C 0.1286(7) 0.3330(6) 0.7168(5) 0.030(2) Uani 1.000000 .
H01Z H 0.0975(7) 0.3003(6) 0.6717(5) 0.036(3) Uiso 1.000000 R
C022 C 0.4419(8) 0.9383(6) 0.1442(5) 0.035(3) Uani 1.000000 .
H022 H 0.4916(8) 0.9237(6) 0.1205(5) 0.042(3) Uiso 1.000000 R
C023 C 0.2214(8) 0.4677(7) 0.8030(5) 0.030(2) Uani 1.000000 .
C024 C 0.0856(8) 0.4951(6) 0.5901(5) 0.033(3) Uani 1.000000 .
H024 H 0.0208(8) 0.4857(6) 0.5560(5) 0.039(3) Uiso 1.000000 R
C025 C 0.1235(8) 0.2896(7) 0.7614(5) 0.034(3) Uani 1.000000 .
H025 H 0.0887(8) 0.2287(7) 0.7471(5) 0.041(3) Uiso 1.000000 R
C026 C 0.3205(9) 0.5723(7) 0.9345(5) 0.039(3) Uani 1.000000 .
C027 C 0.3583(8) 0.7337(6) 0.8436(5) 0.032(2) Uani 1.000000 .
C028 C 0.3655(8) 0.6959(6) 0.8966(5) 0.036(3) Uani 1.000000 .
C02A C 0.1794(8) 0.5494(6) 0.5927(5) 0.028(2) Uani 1.000000 .
C02B C 0.4464(8) 0.8221(6) 0.7927(5) 0.032(2) Uani 1.000000 .
H02B H 0.5102(8) 0.8573(6) 0.7939(5) 0.039(3) Uiso 1.000000 R
C02C C 0.2080(8) 0.5236(7) 0.2882(5) 0.039(3) Uani 1.000000 .
H02C H 0.2169(8) 0.4919(7) 0.2476(5) 0.047(3) Uiso 1.000000 R
C02D C 0.2716(8) 1.1571(6) 0.6204(5) 0.035(3) Uani 1.000000 .
H02D H 0.2555(8) 1.2148(6) 0.6239(5) 0.042(3) Uiso 1.000000 R
C02E C -0.0137(8) 1.0927(6) 0.2527(5) 0.037(3) Uani 1.000000 .
H02E H -0.0621(8) 1.1012(6) 0.2777(5) 0.044(3) Uiso 1.000000 R
C02F C 0.1258(8) 1.0680(7) 0.1756(5) 0.037(3) Uani 1.000000 .
C02G C 0.1692(9) 0.3369(7) 0.8253(5) 0.042(3) Uani 1.000000 .
H02G H 0.1675(9) 0.3066(7) 0.8551(5) 0.050(3) Uiso 1.000000 R
C02H C 0.2688(8) 1.1237(6) 0.6699(5) 0.033(3) Uani 1.000000 .
H02H H 0.2501(8) 1.1578(6) 0.7064(5) 0.040(3) Uiso 1.000000 R
C02I C 0.3587(8) 0.9803(7) 0.1228(5) 0.038(3) Uani 1.000000 .
H02I H 0.3525(8) 0.9933(7) 0.0841(5) 0.046(3) Uiso 1.000000 R
C02J C 0.1985(8) 1.0516(6) 0.1316(5) 0.031(2) Uani 1.000000 .
C02K C 0.4490(8) 0.7854(6) 0.8406(5) 0.036(3) Uani 1.000000 .
H02K H 0.5158(8) 0.7956(6) 0.8733(5) 0.043(3) Uiso 1.000000 R
C02L C 0.4517(8) 0.9181(6) 0.2001(5) 0.040(3) Uani 1.000000 .
H02L H 0.5093(8) 0.8902(6) 0.2147(5) 0.048(3) Uiso 1.000000 R
C02M C 0.3793(10) 0.6277(7) 0.9981(6) 0.053(3) Uani 1.000000 .
H02M H 0.3839(10) 0.6052(7) 1.0326(6) 0.064(4) Uiso 1.000000 R
C02N C -0.0220(9) 1.1302(7) 0.2048(5) 0.045(3) Uani 1.000000 .
H02N H -0.0748(9) 1.1661(7) 0.1986(5) 0.055(4) Uiso 1.000000 R
C02O C 0.2662(9) 0.4764(7) 0.9216(5) 0.048(3) Uani 1.000000 .
C02P C 0.1242(9) 0.9939(8) 0.0628(5) 0.056(3) Uani 1.000000 .
H02a H 0.068(3) 1.026(2) 0.0484(14) 0.085(5) Uiso 1.000000 GR
H02f H 0.1670(13) 0.982(4) 0.0327(8) 0.085(5) Uiso 1.000000 GR
H02j H 0.090(4) 0.937(2) 0.0637(8) 0.085(5) Uiso 1.000000 GR
C02R C 0.0430(9) 1.1175(7) 0.1662(5) 0.045(3) Uani 1.000000 .
H02R H 0.0326(9) 1.1423(7) 0.1326(5) 0.054(4) Uiso 1.000000 R
C02S C 0.4239(10) 0.7496(8) 0.9607(5) 0.053(3) Uani 1.000000 .
H02S H 0.4587(10) 0.8092(8) 0.9696(5) 0.064(4) Uiso 1.000000 R
C02T C 0.3475(10) 0.4263(7) 0.9537(5) 0.068(4) Uani 1.000000 .
H02o H 0.3092(15) 0.368(2) 0.949(3) 0.102(6) Uiso 1.000000 GR
H02p H 0.403(4) 0.418(5) 0.932(2) 0.102(6) Uiso 1.000000 GR
H02q H 0.381(5) 0.462(3) 0.9998(10) 0.102(6) Uiso 1.000000 GR
C02U C 0.2486(9) 1.1416(7) 0.1306(6) 0.054(3) Uani 1.000000 .
H02t H 0.281(5) 1.1312(7) 0.095(2) 0.080(5) Uiso 1.000000 GR
H02u H 0.1925(13) 1.177(2) 0.124(3) 0.080(5) Uiso 1.000000 GR
H02v H 0.304(4) 1.174(2) 0.1723(13) 0.080(5) Uiso 1.000000 GR
C02V C 0.4316(10) 0.7161(7) 1.0120(6) 0.059(4) Uani 1.000000 .
H02w H 0.4714(10) 0.7526(7) 1.0554(6) 0.071(4) Uiso 1.000000 R
C02X C 0.1744(11) 0.4816(8) 0.9545(6) 0.076(4) Uani 1.000000 .
H02x H 0.123(4) 0.515(5) 0.937(3) 0.114(7) Uiso 1.000000 GR
H02y H 0.137(5) 0.4209(9) 0.946(4) 0.114(7) Uiso 1.000000 GR
H H 0.2061(13) 0.512(5) 1.0015(7) 0.114(7) Uiso 1.000000 GR
H00H H 0.4112(7) 0.9011(11) 0.6347(4) 0.100000 Uiso 1.000000 D
H00D H 0.1087(8) 0.6419(9) 0.4742(8) 0.100000 Uiso 1.000000 D
H00G H 0.3976(13) 0.7063(8) 0.4866(6) 0.100000 Uiso 1.000000 D
H2 H 0.1173(14) 0.8823(7) 0.5555(7) 0.100000 Uiso 1.000000 D

loop_
_atom_site_aniso_label
_atom_site_aniso_U_11
_atom_site_aniso_U_22
_atom_site_aniso_U_33
_atom_site_aniso_U_12
_atom_site_aniso_U_13
_atom_site_aniso_U_23
Ni01 0.0155(7) 0.0232(7) 0.0373(8) 0.0110(5) 0.0112(6) 0.0188(6)
Ni4 0.0190(7) 0.0226(7) 0.0381(8) 0.0127(5) 0.0133(6) 0.0185(6)
Ni2 0.0216(7) 0.0263(7) 0.0362(8) 0.0129(6) 0.0127(6) 0.0196(6)
Ni3 0.0168(7) 0.0243(7) 0.0352(8) 0.0126(6) 0.0105(6) 0.0175(6)
O005 0.013(3) 0.033(4) 0.032(4) 0.010(3) 0.010(3) 0.019(3)
O006 0.024(4) 0.029(4) 0.038(4) 0.016(3) 0.015(3) 0.027(3)
O007 0.026(4) 0.023(3) 0.030(4) 0.012(3) 0.011(3) 0.017(3)
O008 0.024(4) 0.031(4) 0.034(4) 0.004(3) 0.016(3) 0.021(3)
O009 0.039(4) 0.033(4) 0.033(4) 0.011(3) 0.006(4) 0.017(4)
N2 0.011(4) 0.019(4) 0.029(5) 0.005(3) 0.010(3) 0.017(4)
N1 0.018(4) 0.021(4) 0.031(5) 0.007(4) 0.001(4) 0.016(4)
O00C 0.035(4) 0.054(5) 0.044(4) 0.028(4) 0.025(4) 0.039(4)
N00D 0.020(4) 0.018(4) 0.017(4) 0.004(3) 0.005(3) 0.004(3)
N00E 0.008(3) 0.033(3) 0.029(3) 0.012(2) 0.008(3) 0.018(3)
N00F 0.011(4) 0.024(4) 0.034(5) 0.004(3) 0.005(4) 0.018(4)
N00G 0.015(4) 0.029(4) 0.040(5) 0.011(4) 0.012(4) 0.023(4)
N00H 0.026(5) 0.015(4) 0.033(5) 0.012(3) 0.018(4) 0.014(4)
N00I 0.008(3) 0.033(3) 0.029(3) 0.012(2) 0.008(3) 0.018(3)
C00J 0.021(5) 0.019(5) 0.033(6) 0.009(4) 0.008(5) 0.016(5)
C00K 0.015(4) 0.019(3) 0.037(4) 0.011(3) 0.013(3) 0.016(3)
C00L 0.021(6) 0.036(6) 0.030(6) 0.019(5) 0.011(5) 0.012(5)
C00M 0.022(5) 0.032(6) 0.033(6) 0.016(5) 0.019(5) 0.025(5)
C00N 0.021(5) 0.022(5) 0.032(6) 0.004(4) 0.005(5) 0.014(5)
C00O 0.018(5) 0.019(5) 0.031(6) 0.008(4) 0.011(4) 0.014(5)
C00P 0.032(4) 0.016(3) 0.028(4) 0.015(3) 0.011(3) 0.015(3)
C00Q 0.013(5) 0.027(5) 0.051(7) 0.011(4) 0.009(5) 0.023(5)
C00R 0.033(6) 0.023(5) 0.041(6) 0.018(5) 0.024(5) 0.023(5)
C00S 0.018(5) 0.032(6) 0.040(6) 0.010(4) 0.011(5) 0.028(5)
C00T 0.032(4) 0.016(3) 0.028(4) 0.015(3) 0.011(3) 0.015(3)
C00U 0.010(5) 0.020(5) 0.046(7) 0.006(4) 0.015(5) 0.010(5)
C00V 0.007(5) 0.019(5) 0.035(6) 0.001(4) 0.006(4) 0.007(5)
C00W 0.034(6) 0.012(5) 0.029(6) 0.010(4) 0.009(5) -0.000(4)
C00X 0.012(5) 0.027(5) 0.027(6) 0.013(4) 0.004(4) 0.019(5)
C00Y 0.019(6) 0.024(5) 0.049(7) 0.010(4) 0.021(5) 0.015(5)
C00Z 0.011(5) 0.027(5) 0.025(6) 0.010(4) -0.001(4) 0.010(4)
C010 0.015(4) 0.021(4) 0.038(4) 0.009(3) 0.007(3) 0.018(3)
C011 0.026(6) 0.029(5) 0.038(6) 0.017(5) 0.018(5) 0.023(5)
C012 0.026(6) 0.029(6) 0.044(7) 0.009(5) 0.018(5) 0.028(5)
C013 0.018(5) 0.042(6) 0.040(6) 0.022(5) 0.015(5) 0.027(5)
C014 0.012(5) 0.027(5) 0.050(7) 0.003(4) 0.008(5) 0.022(5)
C015 0.021(5) 0.012(5) 0.034(6) 0.004(4) 0.011(5) 0.008(4)
C016 0.015(4) 0.019(3) 0.037(4) 0.011(3) 0.013(3) 0.016(3)
C017 0.008(5) 0.026(5) 0.031(6) 0.001(4) 0.005(4) 0.010(5)
C018 0.026(6) 0.032(6) 0.039(7) 0.018(5) 0.009(5) 0.020(5)
C019 0.020(6) 0.028(5) 0.038(6) 0.012(5) 0.008(5) 0.018(5)
C01A 0.012(4) 0.037(4) 0.039(5) 0.012(3) 0.012(3) 0.022(4)
C01B 0.027(6) 0.041(6) 0.038(6) 0.026(5) 0.019(5) 0.019(5)
C01C 0.022(6) 0.023(5) 0.037(6) 0.009(4) 0.008(5) 0.016(5)
C01D 0.033(6) 0.019(5) 0.031(6) 0.011(5) 0.013(5) 0.016(5)
C01E 0.036(6) 0.038(6) 0.032(6) 0.023(5) 0.014(5) 0.018(5)
C01F 0.032(6) 0.022(6) 0.032(7) 0.001(5) 0.002(5) 0.004(5)
C01G 0.012(4) 0.037(4) 0.039(5) 0.012(3) 0.012(3) 0.022(4)
C01H 0.013(5) 0.022(5) 0.058(7) 0.007(4) 0.013(5) 0.020(5)
C01I 0.033(6) 0.031(6) 0.039(7) 0.021(5) 0.016(5) 0.024(5)
C01J 0.014(5) 0.029(6) 0.051(7) 0.005(4) 0.003(5) 0.016(5)
C01K 0.039(7) 0.034(6) 0.054(7) 0.025(5) 0.027(6) 0.029(6)
C01L 0.021(5) 0.031(6) 0.021(6) 0.008(4) 0.009(4) 0.012(5)
C01M 0.028(6) 0.045(6) 0.037(7) 0.020(5) 0.023(5) 0.022(5)
C01N 0.029(6) 0.022(5) 0.043(7) 0.014(5) 0.023(5) 0.021(5)
C01O 0.032(6) 0.022(5) 0.037(7) 0.014(5) 0.004(5) 0.004(5)
C01P 0.010(5) 0.024(5) 0.039(6) 0.004(4) 0.012(5) 0.008(5)
C01Q 0.022(6) 0.026(5) 0.054(7) 0.005(5) 0.017(5) 0.020(5)
C01R 0.029(6) 0.020(5) 0.041(7) 0.004(4) 0.007(5) 0.017(5)
C01S 0.024(6) 0.029(6) 0.046(7) 0.009(5) 0.012(5) 0.018(5)
C01T 0.028(6) 0.027(5) 0.043(7) 0.015(5) 0.013(5) 0.024(5)
C01U 0.034(6) 0.025(6) 0.053(7) 0.018(5) 0.031(6) 0.025(5)
C01V 0.040(6) 0.012(5) 0.032(6) 0.006(5) 0.002(5) 0.006(5)
C01W 0.036(6) 0.040(6) 0.028(6) 0.020(5) 0.023(5) 0.019(5)
C01X 0.015(4) 0.021(4) 0.038(4) 0.009(3) 0.007(3) 0.018(3)
C01Y 0.019(6) 0.027(5) 0.036(6) 0.012(5) 0.002(5) 0.017(5)
C01Z 0.021(6) 0.032(6) 0.042(7) 0.003(5) 0.008(5) 0.022(5)
C022 0.044(7) 0.040(6) 0.044(7) 0.018(5) 0.032(6) 0.026(6)
C023 0.026(6) 0.037(6) 0.034(7) 0.020(5) 0.009(5) 0.017(5)
C024 0.022(6) 0.042(6) 0.046(7) 0.014(5) 0.012(5) 0.028(6)
C025 0.029(6) 0.036(6) 0.046(7) 0.013(5) 0.012(5) 0.024(6)
C026 0.060(8) 0.030(6) 0.035(7) 0.013(6) 0.013(6) 0.022(6)
C027 0.035(7) 0.030(6) 0.036(7) 0.009(5) 0.011(5) 0.016(5)
C028 0.045(7) 0.028(6) 0.032(7) 0.010(5) 0.007(6) 0.009(5)
C02A 0.028(6) 0.031(6) 0.037(6) 0.014(5) 0.016(5) 0.019(5)
C02B 0.030(6) 0.028(6) 0.032(6) -0.000(5) 0.002(5) 0.009(5)
C02C 0.042(7) 0.045(7) 0.028(6) 0.016(6) 0.012(5) 0.005(5)
C02D 0.032(6) 0.025(6) 0.054(7) 0.013(5) 0.015(6) 0.020(5)
C02E 0.040(7) 0.043(6) 0.055(7) 0.030(5) 0.031(6) 0.035(6)
C02F 0.037(7) 0.044(7) 0.042(7) 0.018(5) 0.013(5) 0.028(6)
C02G 0.047(7) 0.047(7) 0.044(8) 0.025(6) 0.014(6) 0.030(6)
C02H 0.042(7) 0.027(6) 0.043(7) 0.023(5) 0.031(6) 0.009(5)
C02I 0.043(7) 0.049(7) 0.028(6) 0.019(6) 0.007(5) 0.021(5)
C02J 0.029(6) 0.034(6) 0.039(7) 0.012(5) 0.018(5) 0.019(5)
C02K 0.037(7) 0.041(6) 0.042(7) 0.024(5) 0.014(5) 0.025(6)
C02L 0.034(7) 0.041(6) 0.062(8) 0.018(5) 0.022(6) 0.033(6)
C02M 0.073(9) 0.048(8) 0.057(9) 0.021(7) 0.020(7) 0.040(7)
C02N 0.052(8) 0.057(7) 0.054(8) 0.039(6) 0.025(6) 0.040(6)
C02O 0.043(7) 0.043(7) 0.040(7) -0.009(6) -0.015(6) 0.020(6)
C02P 0.054(8) 0.070(9) 0.045(8) 0.035(7) 0.017(6) 0.011(7)
C02R 0.053(8) 0.045(7) 0.056(8) 0.022(6) 0.021(6) 0.036(6)
C02S 0.066(9) 0.055(8) 0.036(7) 0.002(7) 0.003(6) 0.023(6)
C02T 0.089(11) 0.041(7) 0.055(9) 0.005(7) -0.020(7) 0.029(6)
C02U 0.039(7) 0.066(8) 0.085(10) 0.014(6) 0.027(7) 0.058(7)
C02V 0.090(10) 0.036(7) 0.049(8) -0.001(7) 0.007(7) 0.027(6)
C02X 0.093(11) 0.075(10) 0.073(10) -0.000(8) 0.053(9) 0.025(8)

loop_
_atom_type_symbol
_atom_type_scat_dispersion_real
_atom_type_scat_dispersion_imag
_atom_type_scat_Cromer_Mann_a1
_atom_type_scat_Cromer_Mann_a2
_atom_type_scat_Cromer_Mann_a3
_atom_type_scat_Cromer_Mann_a4
_atom_type_scat_Cromer_Mann_b1
_atom_type_scat_Cromer_Mann_b2
_atom_type_scat_Cromer_Mann_b3
_atom_type_scat_Cromer_Mann_b4
_atom_type_scat_Cromer_Mann_c
_atom_type_scat_source
_atom_type_scat_dispersion_source
H 0.00000 0.00000 0.49300 0.32291 0.14019 0.04081 10.51090 26.12570 3.14236 57.79970 0.0030380000826 'International Tables Volume C Table 6.1.1.4 (pp. 500-502)' 'Henke, Gullikson and Davis, At. Data and Nucl. Data Tables, 1993, 54, 2'
C 0.00347 0.00161 2.31000 1.02000 1.58860 0.86500 20.84390 10.20750 0.56870 51.65120 0.215599998832 'International Tables Volume C Table 6.1.1.4 (pp. 500-502)' 'Henke, Gullikson and Davis, At. Data and Nucl. Data Tables, 1993, 54, 2'
N 0.00653 0.00323 12.21260 3.13220 2.01250 1.16630 0.00570 9.89330 28.99750 0.58260 -11.5290002823 'International Tables Volume C Table 6.1.1.4 (pp. 500-502)' 'Henke, Gullikson and Davis, At. Data and Nucl. Data Tables, 1993, 54, 2'
O 0.01158 0.00611 3.04850 2.28680 1.54630 0.86700 13.27710 5.70110 0.32390 32.90890 0.250800013542 'International Tables Volume C Table 6.1.1.4 (pp. 500-502)' 'Henke, Gullikson and Davis, At. Data and Nucl. Data Tables, 1993, 54, 2'
Ni 0.35663 1.12491 12.83760 7.29200 4.44380 2.38000 3.87850 0.25650 12.17630 66.34210 1.03410005569 'International Tables Volume C Table 6.1.1.4 (pp. 500-502)' 'Henke, Gullikson and Davis, At. Data and Nucl. Data Tables, 1993, 54, 2'

loop_
_geom_angle_atom_site_label_1
_geom_angle_atom_site_label_2
_geom_angle_atom_site_label_3
_geom_angle
_geom_angle_site_symmetry_1
_geom_angle_site_symmetry_3
_geom_angle_publ_flag
O005 Ni01 Ni2 96.40(18) . . ?
N00D Ni01 Ni2 89.50(19) . . ?
N00D Ni01 O005 84.1(3) . . ?
N00E Ni01 Ni2 90.4(2) . . ?
N00E Ni01 O005 95.9(3) . . ?
N00E Ni01 N00D 179.9(3) . . ?
N00G Ni01 Ni2 87.6(2) . . ?
N00G Ni01 O005 174.9(3) . . ?
N00G Ni01 N00D 92.8(3) . . ?
N00G Ni01 N00E 87.2(3) . . ?
O006 Ni4 Ni3 97.18(19) . . ?
N00F Ni4 Ni3 90.5(2) . . ?
N00F Ni4 O006 94.6(3) . . ?
N00G Ni4 Ni3 89.1(2) . . ?
N00G Ni4 O006 83.9(3) . . ?
N00G Ni4 N00F 178.4(3) . . ?
N00H Ni4 Ni3 86.7(2) . . ?
N00H Ni4 O006 175.5(3) . . ?
N00H Ni4 N00F 87.5(3) . . ?
N00H Ni4 N00G 94.0(3) . . ?
O008 Ni2 Ni01 95.81(18) . . ?
N2 Ni2 Ni01 87.6(2) . . ?
N2 Ni2 O008 176.3(3) . . ?
N00H Ni2 Ni01 90.60(19) . . ?
N00H Ni2 O008 85.6(3) . . ?
N00H Ni2 N2 93.1(3) . . ?
N00I Ni2 Ni01 90.1(2) . . ?
N00I Ni2 O008 94.7(3) . . ?
N00I Ni2 N2 86.5(3) . . ?
N00I Ni2 N00H 179.2(3) . . ?
O007 Ni3 Ni4 96.98(19) . . ?
N2 Ni3 Ni4 89.9(2) . . ?
N2 Ni3 O007 84.5(3) . . ?
N1 Ni3 Ni4 91.7(2) . . ?
N1 Ni3 O007 95.7(3) . . ?
N1 Ni3 N2 178.4(3) . . ?
N00D Ni3 Ni4 87.9(2) . . ?
N00D Ni3 O007 174.1(3) . . ?
N00D Ni3 N2 92.3(3) . . ?
N00D Ni3 N1 87.4(3) . . ?
C02A O005 Ni01 128.6(6) . . ?
C01G O006 Ni4 127.3(5) . . ?
C01A O007 Ni3 125.7(5) . . ?
C00Y O008 Ni2 128.7(6) . . ?
C023 O009 C01F 121.3(7) . . ?
Ni3 N2 Ni2 120.8(3) . . ?
C01P N2 Ni2 110.8(5) . . ?
C01P N2 Ni3 109.0(5) . . ?
H2 N2 Ni2 105.5(10) . . ?
H2 N2 Ni3 100.3(10) . . ?
H2 N2 C01P 109.5(11) . . ?
C00X N1 Ni3 113.7(5) . . ?
C010 N1 Ni3 126.1(6) . . ?
C010 N1 C00X 120.1(7) . . ?
C01O O00C C012 120.4(7) . . ?
Ni3 N00D Ni01 119.9(3) . . ?
C00V N00D Ni01 112.7(5) . . ?
C00V N00D Ni3 109.0(5) . . ?
H00D N00D Ni01 100.8(9) . . ?
H00D N00D Ni3 103.4(9) . . ?
H00D N00D C00V 110.0(11) . . ?
C016 N00E Ni01 114.7(5) . . ?
C01Y N00E Ni01 123.8(6) . . ?
C01Y N00E C016 121.5(7) . . ?
C00R N00F Ni4 111.9(5) . . ?
C01X N00F Ni4 124.1(6) . . ?
C01X N00F C00R 123.9(7) . . ?
Ni4 N00G Ni01 121.1(3) . . ?
C015 N00G Ni01 108.6(5) . . ?
C015 N00G Ni4 111.7(5) . . ?
H00G N00G Ni01 103.6(9) . . ?
H00G N00G Ni4 101.4(9) . . ?
H00G N00G C015 109.4(11) . . ?
Ni2 N00H Ni4 119.5(3) . . ?
C017 N00H Ni4 109.2(5) . . ?
C017 N00H Ni2 111.4(5) . . ?
H00H N00H Ni4 103.8(8) . . ?
H00H N00H Ni2 100.4(9) . . ?
H00H N00H C017 111.9(11) . . ?
C00K N00I Ni2 114.0(5) . . ?
C01U N00I Ni2 124.4(6) . . ?
C01U N00I C00K 121.6(8) . . ?
C00Y C00J C00W 119.4(9) . . ?
C01U C00J C00W 118.8(8) . . ?
C01U C00J C00Y 121.8(8) . . ?
C00S C00K N00I 128.1(8) . . ?
C01P C00K N00I 113.1(7) . . ?
C01P C00K C00S 118.7(8) . . ?
C00M C00L H00L 118.5(5) . . ?
C00O C00L H00L 118.5(5) . . ?
C00O C00L C00M 122.9(9) . . ?
C018 C00M C00L 122.9(8) . . ?
C01S C00M C00L 118.1(8) . . ?
C01S C00M C018 119.1(8) . . ?
C016 C00N H00N 121.0(5) . . ?
C019 C00N H00N 121.0(5) . . ?
C019 C00N C016 117.9(8) . . ?
C01Y C00O C00L 119.3(8) . . ?
C02A C00O C00L 118.8(8) . . ?
C02A C00O C01Y 121.8(8) . . ?
C00Q C00P H00P 118.7(5) . . ?
C00Z C00P H00P 118.7(5) . . ?
C00Z C00P C00Q 122.7(8) . . ?
C01D C00Q C00P 124.6(8) . . ?
C01M C00Q C00P 116.2(8) . . ?
C01M C00Q C01D 119.2(8) . . ?
C017 C00R N00F 114.4(7) . . ?
C01J C00R N00F 124.9(8) . . ?
C01J C00R C017 120.7(8) . . ?
H00S C00S C00K 120.3(5) . . ?
C01H C00S C00K 119.5(8) . . ?
C01H C00S H00S 120.3(5) . . ?
C00U C00T H00T 119.2(5) . . ?
C013 C00T H00T 119.2(5) . . ?
C013 C00T C00U 121.6(8) . . ?
C010 C00U C00T 117.3(8) . . ?
C01A C00U C00T 121.3(8) . . ?
C01A C00U C010 121.4(8) . . ?
C00X C00V N00D 117.2(7) . . ?
C01L C00V N00D 122.4(8) . . ?
C01L C00V C00X 120.3(8) . . ?
H00W C00W C00J 117.8(6) . . ?
C027 C00W C00J 124.5(9) . . ?
C027 C00W H00W 117.8(6) . . ?
C00V C00X N1 112.6(7) . . ?
C01I C00X N1 128.6(7) . . ?
C01I C00X C00V 118.7(8) . . ?
C00J C00Y O008 123.5(9) . . ?
C02B C00Y O008 119.8(8) . . ?
C02B C00Y C00J 116.7(8) . . ?
C01G C00Z C00P 121.4(8) . . ?
C01X C00Z C00P 119.7(8) . . ?
C01X C00Z C01G 118.8(8) . . ?
C00U C010 N1 124.8(9) . . ?
H010 C010 N1 117.6(5) . . ?
H010 C010 C00U 117.6(5) . . ?
C01O C011 C013 123.4(8) . . ?
C02E C011 C013 120.6(8) . . ?
C02E C011 C01O 116.0(8) . . ?
C01D C012 O00C 114.3(7) . . ?
C01Q C012 O00C 122.4(8) . . ?
C01Q C012 C01D 123.3(8) . . ?
C011 C013 C00T 121.1(8) . . ?
C01B C013 C00T 117.6(8) . . ?
C01B C013 C011 121.3(8) . . ?
C019 C014 H014 119.9(5) . . ?
C01C C014 H014 119.9(5) . . ?
C01C C014 C019 120.1(8) . . ?
C016 C015 N00G 118.0(8) . . ?
C01C C015 N00G 122.8(7) . . ?
C01C C015 C016 119.1(8) . . ?
C00N C016 N00E 127.0(8) . . ?
C015 C016 N00E 111.3(8) . . ?
C015 C016 C00N 121.6(8) . . ?
C00R C017 N00H 117.0(8) . . ?
C01R C017 N00H 122.0(7) . . ?
C01R C017 C00R 121.0(8) . . ?
C01Z C018 C00M 120.7(9) . . ?
C023 C018 C00M 121.7(9) . . ?
C023 C018 C01Z 117.5(9) . . ?
C014 C019 C00N 121.1(9) . . ?
H019 C019 C00N 119.5(5) . . ?
H019 C019 C014 119.5(5) . . ?
C00U C01A O007 126.1(8) . . ?
C01W C01A O007 117.6(8) . . ?
C01W C01A C00U 116.2(8) . . ?
H01B C01B C013 118.8(5) . . ?
C01W C01B C013 122.4(8) . . ?
C01W C01B H01B 118.8(5) . . ?
C015 C01C C014 119.9(8) . . ?
H01C C01C C014 120.1(5) . . ?
H01C C01C C015 120.1(5) . . ?
C012 C01D C00Q 123.0(8) . . ?
C02L C01D C00Q 121.2(8) . . ?
C02L C01D C012 115.5(8) . . ?
C02G C01E C023 115.0(9) . . ?
C02O C01E C023 122.3(9) . . ?
C02O C01E C02G 122.7(9) . . ?
C026 C01F O009 121.3(9) . . ?
C028 C01F O009 115.1(8) . . ?
C028 C01F C026 123.5(9) . . ?
C00Z C01G O006 125.8(8) . . ?
C01K C01G O006 119.4(8) . . ?
C01K C01G C00Z 114.9(8) . . ?
H01H C01H C00S 119.7(5) . . ?
C01T C01H C00S 120.6(8) . . ?
C01T C01H H01H 119.7(6) . . ?
H01I C01I C00X 119.5(5) . . ?
C02C C01I C00X 121.1(9) . . ?
C02C C01I H01I 119.5(6) . . ?
H01J C01J C00R 121.0(6) . . ?
C02D C01J C00R 118.0(9) . . ?
C02D C01J H01J 121.0(5) . . ?
H01K C01K C01G 118.4(5) . . ?
C01M C01K C01G 123.3(9) . . ?
C01M C01K H01K 118.4(6) . . ?
H01L C01L C00V 119.8(5) . . ?
C01V C01L C00V 120.3(8) . . ?
C01V C01L H01L 119.8(5) . . ?
C01K C01M C00Q 121.6(9) . . ?
H01M C01M C00Q 119.2(5) . . ?
H01M C01M C01K 119.2(6) . . ?
C01P C01N H01N 121.1(5) . . ?
C01T C01N H01N 121.1(5) . . ?
C01T C01N C01P 117.7(8) . . ?
C011 C01O O00C 113.9(8) . . ?
C02F C01O O00C 121.1(8) . . ?
C02F C01O C011 125.0(9) . . ?
C00K C01P N2 115.5(8) . . ?
C01N C01P N2 122.3(7) . . ?
C01N C01P C00K 122.3(8) . . ?
C02I C01Q C012 116.7(9) . . ?
C02J C01Q C012 121.9(8) . . ?
C02J C01Q C02I 121.4(9) . . ?
H01R C01R C017 120.3(5) . . ?
C02H C01R C017 119.3(8) . . ?
C02H C01R H01R 120.3(6) . . ?
H01S C01S C00M 119.6(5) . . ?
C024 C01S C00M 120.8(9) . . ?
C024 C01S H01S 119.6(6) . . ?
C01N C01T C01H 121.1(9) . . ?
H01T C01T C01H 119.5(6) . . ?
H01T C01T C01N 119.5(5) . . ?
C00J C01U N00I 126.8(8) . . ?
H01U C01U N00I 116.6(5) . . ?
H01U C01U C00J 116.6(5) . . ?
H01V C01V C01L 120.5(5) . . ?
C02C C01V C01L 119.0(8) . . ?
C02C C01V H01V 120.5(5) . . ?
C01B C01W C01A 120.9(8) . . ?
H01W C01W C01A 119.6(5) . . ?
H01W C01W C01B 119.6(5) . . ?
C00Z C01X N00F 128.7(8) . . ?
H01X C01X N00F 115.7(5) . . ?
H01X C01X C00Z 115.7(5) . . ?
C00O C01Y N00E 127.9(9) . . ?
H01Y C01Y N00E 116.0(5) . . ?
H01Y C01Y C00O 116.0(5) . . ?
H01Z C01Z C018 119.0(6) . . ?
C025 C01Z C018 121.9(10) . . ?
C025 C01Z H01Z 119.0(6) . . ?
C02I C022 H022 120.3(6) . . ?
C02L C022 H022 120.3(6) . . ?
C02L C022 C02I 119.5(9) . . ?
C018 C023 O009 116.3(8) . . ?
C01E C023 O009 121.0(9) . . ?
C01E C023 C018 122.7(9) . . ?
H024 C024 C01S 119.2(6) . . ?
C02A C024 C01S 121.5(9) . . ?
C02A C024 H024 119.2(5) . . ?
H025 C025 C01Z 120.9(6) . . ?
C02G C025 C01Z 118.2(10) . . ?
C02G C025 H025 120.9(6) . . ?
C02M C026 C01F 117.2(9) . . ?
C02O C026 C01F 122.9(9) . . ?
C02O C026 C02M 119.8(9) . . ?
C028 C027 C00W 123.6(9) . . ?
C02K C027 C00W 114.8(8) . . ?
C02K C027 C028 121.5(9) . . ?
C027 C028 C01F 123.0(9) . . ?
C02S C028 C01F 117.7(9) . . ?
C02S C028 C027 119.3(9) . . ?
C00O C02A O005 121.8(8) . . ?
C024 C02A O005 120.3(9) . . ?
C024 C02A C00O 117.9(8) . . ?
H02B C02B C00Y 119.6(5) . . ?
C02K C02B C00Y 120.9(9) . . ?
C02K C02B H02B 119.6(6) . . ?
C01V C02C C01I 120.5(9) . . ?
H02C C02C C01I 119.7(6) . . ?
H02C C02C C01V 119.7(5) . . ?
H02D C02D C01J 119.1(5) . . ?
C02H C02D C01J 121.8(9) . . ?
C02H C02D H02D 119.1(5) . . ?
H02E C02E C011 119.9(5) . . ?
C02N C02E C011 120.1(9) . . ?
C02N C02E H02E 119.9(6) . . ?
C02J C02F C01O 122.9(8) . . ?
C02R C02F C01O 115.7(9) . . ?
C02R C02F C02J 121.4(9) . . ?
C025 C02G C01E 124.7(10) . . ?
H02G C02G C01E 117.6(6) . . ?
H02G C02G C025 117.6(6) . . ?
C02D C02H C01R 119.2(8) . . ?
H02H C02H C01R 120.4(6) . . ?
H02H C02H C02D 120.4(5) . . ?
C022 C02I C01Q 122.7(9) . . ?
H02I C02I C01Q 118.6(6) . . ?
H02I C02I C022 118.6(6) . . ?
C02F C02J C01Q 110.9(8) . . ?
C02P C02J C01Q 110.6(8) . . ?
C02P C02J C02F 106.4(8) . . ?
C02U C02J C01Q 110.3(8) . . ?
C02U C02J C02F 109.1(8) . . ?
C02U C02J C02P 109.5(9) . . ?
C02B C02K C027 123.7(10) . . ?
H02K C02K C027 118.1(6) . . ?
H02K C02K C02B 118.1(6) . . ?
C022 C02L C01D 122.1(9) . . ?
H02L C02L C01D 119.0(5) . . ?
H02L C02L C022 119.0(6) . . ?
H02M C02M C026 119.2(6) . . ?
C02V C02M C026 121.6(10) . . ?
C02V C02M H02M 119.2(6) . . ?
H02N C02N C02E 118.9(6) . . ?
C02R C02N C02E 122.1(9) . . ?
C02R C02N H02N 118.9(6) . . ?
C026 C02O C01E 110.9(8) . . ?
C02T C02O C01E 110.7(9) . . ?
C02T C02O C026 110.8(9) . . ?
C02X C02O C01E 109.4(9) . . ?
C02X C02O C026 107.9(9) . . ?
C02X C02O C02T 107.0(9) . . ?
H02a C02P C02J 109.5 . . ?
H02f C02P C02J 109.5 . . ?
H02f C02P H02a 109.5 . . ?
H02j C02P C02J 109.5 . . ?
H02j C02P H02a 109.5 . . ?
H02j C02P H02f 109.5 . . ?
C02N C02R C02F 120.8(9) . . ?
H02R C02R C02F 119.6(6) . . ?
H02R C02R C02N 119.6(6) . . ?
H02S C02S C028 119.7(6) . . ?
C02V C02S C028 120.7(11) . . ?
C02V C02S H02S 119.7(7) . . ?
H02o C02T C02O 109.5 . . ?
H02p C02T C02O 109.5 . . ?
H02p C02T H02o 109.5 . . ?
H02q C02T C02O 109.5 . . ?
H02q C02T H02o 109.5 . . ?
H02q C02T H02p 109.5 . . ?
H02t C02U C02J 109.5 . . ?
H02u C02U C02J 109.5 . . ?
H02u C02U H02t 109.5 . . ?
H02v C02U C02J 109.5 . . ?
H02v C02U H02t 109.5 . . ?
H02v C02U H02u 109.5 . . ?
C02S C02V C02M 119.1(11) . . ?
H02w C02V C02M 120.5(6) . . ?
H02w C02V C02S 120.5(7) . . ?
H02x C02X C02O 109.5 . . ?
H02y C02X C02O 109.5 . . ?
H02y C02X H02x 109.5 . . ?
H C02X C02O 109.5 . . ?
H C02X H02x 109.5 . . ?
H C02X H02y 109.5 . . ?

loop_
_geom_bond_atom_site_label_1
_geom_bond_atom_site_label_2
_geom_bond_distance
_geom_bond_site_symmetry_2
_geom_bond_publ_flag
Ni01 Ni2 2.8662(19) . ?
Ni01 O005 1.852(6) . ?
Ni01 N00D 1.946(7) . ?
Ni01 N00E 1.871(7) . ?
Ni01 N00G 1.904(7) . ?
Ni4 Ni3 2.886(2) . ?
Ni4 O006 1.864(6) . ?
Ni4 N00F 1.881(7) . ?
Ni4 N00G 1.939(7) . ?
Ni4 N00H 1.907(7) . ?
Ni2 O008 1.849(6) . ?
Ni2 N2 1.866(7) . ?
Ni2 N00H 1.963(7) . ?
Ni2 N00I 1.878(7) . ?
Ni3 O007 1.851(5) . ?
Ni3 N2 1.946(7) . ?
Ni3 N1 1.872(7) . ?
Ni3 N00D 1.906(7) . ?
O005 C02A 1.333(10) . ?
O006 C01G 1.305(10) . ?
O007 C01A 1.308(10) . ?
O008 C00Y 1.289(10) . ?
O009 C01F 1.374(11) . ?
O009 C023 1.371(11) . ?
N2 C01P 1.463(10) . ?
N2 H2 0.998(10) . ?
N1 C00X 1.422(10) . ?
N1 C010 1.306(10) . ?
O00C C012 1.372(10) . ?
O00C C01O 1.408(10) . ?
N00D C00V 1.452(10) . ?
N00D H00D 0.999(10) . ?
N00E C016 1.427(10) . ?
N00E C01Y 1.320(10) . ?
N00F C00R 1.426(10) . ?
N00F C01X 1.317(10) . ?
N00G C015 1.463(10) . ?
N00G H00G 1.000(10) . ?
N00H C017 1.440(10) . ?
N00H H00H 0.993(7) . ?
N00I C00K 1.408(11) . ?
N00I C01U 1.322(11) . ?
C00J C00W 1.403(12) . ?
C00J C00Y 1.431(12) . ?
C00J C01U 1.388(12) . ?
C00K C00S 1.409(11) . ?
C00K C01P 1.384(12) . ?
C00L H00L 0.9500 . ?
C00L C00M 1.381(12) . ?
C00L C00O 1.402(12) . ?
C00M C018 1.508(12) . ?
C00M C01S 1.419(12) . ?
C00N H00N 0.9500 . ?
C00N C016 1.398(12) . ?
C00N C019 1.388(12) . ?
C00O C01Y 1.414(12) . ?
C00O C02A 1.444(12) . ?
C00P H00P 0.9500 . ?
C00P C00Q 1.376(11) . ?
C00P C00Z 1.405(11) . ?
C00Q C01D 1.480(12) . ?
C00Q C01M 1.428(12) . ?
C00R C017 1.378(12) . ?
C00R C01J 1.421(11) . ?
C00S H00S 0.9500 . ?
C00S C01H 1.413(12) . ?
C00T H00T 0.9500 . ?
C00T C00U 1.400(11) . ?
C00T C013 1.399(11) . ?
C00U C010 1.431(11) . ?
C00U C01A 1.410(12) . ?
C00V C00X 1.398(11) . ?
C00V C01L 1.397(11) . ?
C00W H00W 0.9500 . ?
C00W C027 1.385(12) . ?
C00X C01I 1.381(11) . ?
C00Y C02B 1.420(13) . ?
C00Z C01G 1.428(11) . ?
C00Z C01X 1.417(11) . ?
C010 H010 0.9500 . ?
C011 C013 1.491(12) . ?
C011 C01O 1.404(12) . ?
C011 C02E 1.402(12) . ?
C012 C01D 1.425(12) . ?
C012 C01Q 1.417(12) . ?
C013 C01B 1.384(12) . ?
C014 H014 0.9500 . ?
C014 C019 1.394(12) . ?
C014 C01C 1.389(12) . ?
C015 C016 1.396(12) . ?
C015 C01C 1.389(12) . ?
C017 C01R 1.393(12) . ?
C018 C01Z 1.379(12) . ?
C018 C023 1.391(13) . ?
C019 H019 0.9500 . ?
C01A C01W 1.439(12) . ?
C01B H01B 0.9500 . ?
C01B C01W 1.384(12) . ?
C01C H01C 0.9500 . ?
C01D C02L 1.402(12) . ?
C01E C023 1.432(13) . ?
C01E C02G 1.384(13) . ?
C01E C02O 1.492(13) . ?
C01F C026 1.389(13) . ?
C01F C028 1.408(12) . ?
C01G C01K 1.409(12) . ?
C01H H01H 0.9500 . ?
C01H C01T 1.378(12) . ?
C01I H01I 0.9500 . ?
C01I C02C 1.363(12) . ?
C01J H01J 0.9500 . ?
C01J C02D 1.396(12) . ?
C01K H01K 0.9500 . ?
C01K C01M 1.372(12) . ?
C01L H01L 0.9500 . ?
C01L C01V 1.366(11) . ?
C01M H01M 0.9500 . ?
C01N H01N 0.9500 . ?
C01N C01P 1.420(12) . ?
C01N C01T 1.396(12) . ?
C01O C02F 1.387(13) . ?
C01Q C02I 1.361(12) . ?
C01Q C02J 1.512(12) . ?
C01R H01R 0.9500 . ?
C01R C02H 1.419(11) . ?
C01S H01S 0.9500 . ?
C01S C024 1.387(12) . ?
C01T H01T 0.9500 . ?
C01U H01U 0.9500 . ?
C01V H01V 0.9500 . ?
C01V C02C 1.412(13) . ?
C01W H01W 0.9500 . ?
C01X H01X 0.9500 . ?
C01Y H01Y 0.9500 . ?
C01Z H01Z 0.9500 . ?
C01Z C025 1.403(12) . ?
C022 H022 0.9500 . ?
C022 C02I 1.392(13) . ?
C022 C02L 1.383(12) . ?
C024 H024 0.9500 . ?
C024 C02A 1.409(12) . ?
C025 H025 0.9500 . ?
C025 C02G 1.350(13) . ?
C026 C02M 1.402(14) . ?
C026 C02O 1.529(13) . ?
C027 C028 1.491(13) . ?
C027 C02K 1.407(13) . ?
C028 C02S 1.401(14) . ?
C02B H02B 0.9500 . ?
C02B C02K 1.380(12) . ?
C02C H02C 0.9500 . ?
C02D H02D 0.9500 . ?
C02D C02H 1.393(12) . ?
C02E H02E 0.9500 . ?
C02E C02N 1.381(12) . ?
C02F C02J 1.537(12) . ?
C02F C02R 1.413(13) . ?
C02G H02G 0.9500 . ?
C02H H02H 0.9500 . ?
C02I H02I 0.9500 . ?
C02J C02P 1.545(14) . ?
C02J C02U 1.530(13) . ?
C02K H02K 0.9500 . ?
C02L H02L 0.9500 . ?
C02M H02M 0.9500 . ?
C02M C02V 1.410(14) . ?
C02N H02N 0.9500 . ?
C02N C02R 1.359(13) . ?
C02O C02T 1.556(14) . ?
C02O C02X 1.570(15) . ?
C02P H02a 0.9800 . ?
C02P H02f 0.9800 . ?
C02P H02j 0.9800 . ?
C02R H02R 0.9500 . ?
C02S H02S 0.9500 . ?
C02S C02V 1.411(14) . ?
C02T H02o 0.9800 . ?
C02T H02p 0.9800 . ?
C02T H02q 0.9800 . ?
C02U H02t 0.9800 . ?
C02U H02u 0.9800 . ?
C02U H02v 0.9800 . ?
C02V H02w 0.9500 . ?
C02X H02x 0.9800 . ?
C02X H02y 0.9800 . ?
C02X H 0.9800 . ?

loop_
_restr_distance_atom_site_label_1
_restr_distance_atom_site_label_2
_restr_distance_site_symmetry_2
_restr_distance_target
_restr_distance_target_weight_param
_restr_distance_diff
N00H H00H 1 1.0000 0.0100 0.0068

loop_
_restr_equal_distance_atom_site_label_1
_restr_equal_distance_atom_site_label_2
_restr_equal_distance_site_symmetry_2
_restr_equal_distance_class_id
N2 H2 1 1
N00D H00D 1 1
N00G H00G 1 1
N00H H00H 1 1
H00H Ni4 1 3
H00H Ni4 1 2
H00H Ni2 1 2
H00H C017 1 4
H00D Ni01 1 2
H00D Ni3 1 2
H00D C00V 1 4
H00G Ni01 1 2
H00G Ni4 1 2
H00G C015 1 4
H2 Ni2 1 3
H2 Ni3 1 3
H2 C01P 1 4

loop_
_restr_equal_distance_class_class_id
_restr_equal_distance_class_target_weight_param
_restr_equal_distance_class_average
_restr_equal_distance_class_esd
_restr_equal_distance_class_diff_max
1 0.0100 0.9978 0.0028 0.0046
2 0.0100 2.3504 0.0021 0.0038
3 0.0100 2.3437 0.0052 0.0073
4 0.0100 2.0286 0.0026 0.0038

loop_
_smtbx_masks_void_nr
_smtbx_masks_void_average_x
_smtbx_masks_void_average_y
_smtbx_masks_void_average_z
_smtbx_masks_void_volume
_smtbx_masks_void_count_electrons
_smtbx_masks_void_content
1 -0.149 -0.494 -0.640 1543.8 381.1 ?
